data_1551663
loop_
_publ_author_name
'MARFO-OWUSU, Emmanuel'
'THOMPSON, Amber'

_publ_section_title
;
 The Crystal Structure of Benzimidazole Complex with Chloranilic Acid
 Hydrate Adduct
;
_journal_issue 0
_journal_name_full 'X-ray Structure Analysis Online'
_journal_page_first 47
_journal_paper_doi 10.2116/xraystruct.30.47
_journal_volume 30
_journal_year 2014
_chemical_formula_moiety 'C13 H10 Cl2 N2 O5'
_chemical_formula_sum 'C13 H10 Cl2 N2 O5'
_chemical_formula_weight 345.14
_space_group_IT_number 14
_space_group_name_Hall '-P 2ybc'
_space_group_name_H-M_alt 'P 1 21/c 1'
_symmetry_cell_setting monoclinic
_symmetry_space_group_name_Hall '-P 2ybc'
_symmetry_space_group_name_H-M 'P 1 21/c 1'
_atom_sites_solution_hydrogens difmap
_atom_sites_solution_primary other
_cell_angle_alpha 90
_cell_angle_beta 91.4421(8)
_cell_angle_gamma 90
_cell_formula_units_Z 4
_cell_length_a 4.48700(10)
_cell_length_b 18.8554(2)
_cell_length_c 16.65760(10)
_cell_measurement_reflns_used 20648
_cell_measurement_temperature 150
_cell_measurement_theta_max 77
_cell_measurement_theta_min 4
_cell_volume 1408.86(4)
_computing_cell_refinement 'CrysAlis, (Oxford Diffraction, 2002)'
_computing_data_collection 'SuperNova, (Oxford Diffraction, 2010)'
_computing_data_reduction 'CrysAlis, (Oxford Diffraction, 2002)'
_computing_molecular_graphics 'CAMERON (Watkin et al., 1996)'
_computing_publication_material 'CRYSTALS (Betteridge et al., 2003)'
_computing_structure_refinement 'CRYSTALS (Betteridge et al., 2003)'
_computing_structure_solution 'Superflip (Palatinus & Chapuis, 2007)'
_diffrn_ambient_temperature 150
_diffrn_measured_fraction_theta_full 0.996
_diffrn_measured_fraction_theta_max 0.994
_diffrn_measurement_device Area
_diffrn_measurement_device_type 'Oxford Diffraction SuperNova'
_diffrn_measurement_method \w
_diffrn_radiation_monochromator graphite
_diffrn_radiation_type 'Cu K\a'
_diffrn_radiation_wavelength 1.54180
_diffrn_reflns_av_R_equivalents 0.021
_diffrn_reflns_limit_h_max 5
_diffrn_reflns_limit_h_min -5
_diffrn_reflns_limit_k_max 23
_diffrn_reflns_limit_k_min -23
_diffrn_reflns_limit_l_max 20
_diffrn_reflns_limit_l_min -20
_diffrn_reflns_number 28888
_diffrn_reflns_theta_full 75.155
_diffrn_reflns_theta_max 76.689
_diffrn_reflns_theta_min 3.541
_diffrn_standards_number 0
_exptl_absorpt_coefficient_mu 4.407
_exptl_absorpt_correction_T_max 0.62
_exptl_absorpt_correction_T_min 0.40
_exptl_absorpt_correction_type multi-scan
_exptl_absorpt_process_details 'CrysAlis, (Oxford Diffraction, 2002)'
_exptl_crystal_colour clear_dark_red
_exptl_crystal_density_diffrn 1.627
_exptl_crystal_density_method 'not measured'
_exptl_crystal_description needle
_exptl_crystal_F_000 704
_exptl_crystal_size_max 0.320
_exptl_crystal_size_mid 0.120
_exptl_crystal_size_min 0.110
_refine_diff_density_max 0.31
_refine_diff_density_min -0.20
_refine_ls_extinction_coef 30(2)
_refine_ls_extinction_method 'Larson (1970), Equation 22'
_refine_ls_goodness_of_fit_ref 1.0083
_refine_ls_hydrogen_treatment constr
_refine_ls_matrix_type full
_refine_ls_number_parameters 200
_refine_ls_number_reflns 2954
_refine_ls_number_restraints 0
_refine_ls_R_factor_all 0.0237
_refine_ls_R_factor_gt 0.0235
_refine_ls_shift/su_max 0.0013447
_refine_ls_shift/su_mean 0.0000443
_refine_ls_structure_factor_coef Fsqd
_refine_ls_weighting_details
;

 Method= Modified Sheldrick 

 w=1/[\s^2^(F^2^) + ( 0.03P)^2^ + 0.69P] 

 ,where P=(max(Fo^2^,0) + 2Fc^2^)/3 

;
_refine_ls_weighting_scheme calc
_refine_ls_wR_factor_all 0.0616
_refine_ls_wR_factor_gt 0.0614
_refine_ls_wR_factor_ref 0.0616
_reflns_limit_h_max 5
_reflns_limit_h_min -5
_reflns_limit_k_max 23
_reflns_limit_k_min 0
_reflns_limit_l_max 20
_reflns_limit_l_min 0
_reflns_number_gt 2922
_reflns_number_total 2963
_reflns_threshold_expression I>2.0\s(I)
_cod_data_source_file 30_47_1.txt
_cod_data_source_block 1
_cod_depositor_comments
;
The following automatic conversions were performed:

'_atom_sites_solution_primary' value 'Other' changed to 'other'
according to
/home/andrius/struct/COD-crude-data/automatic-downloads/current/J-STAGE/lib/dictionaries/cif_core.dic
dictionary named 'cif_core.dic' version 2.4.2 from 2011-04-26.

Automatic conversion script
Id: cif_fix_values 6524 2018-11-02 12:15:13Z antanas 
;
_cod_original_sg_symbol_H-M 'P 21/c '
_cod_database_code 1551663

loop_
_symmetry_equiv_pos_as_xyz
x,y,z
-x,-y,-z
x,-y+1/2,z+1/2
-x,y+1/2,-z+1/2

loop_
_atom_site_label
_atom_site_type_symbol
_atom_site_fract_x
_atom_site_fract_y
_atom_site_fract_z
_atom_site_U_iso_or_equiv
_atom_site_occupancy
_atom_site_adp_type
_atom_site_refinement_flags_posn
C1 C 0.0348(3) 0.65361(6) 0.01528(7) 0.0196 1.0000 Uani .
C2 C -0.1512(2) 0.67768(6) -0.04901(7) 0.0194 1.0000 Uani .
C3 C -0.3415(2) 0.74268(6) -0.03418(7) 0.0191 1.0000 Uani .
C4 C -0.3257(2) 0.77802(6) 0.03646(7) 0.0196 1.0000 Uani .
C5 C -0.1368(2) 0.75289(6) 0.10161(7) 0.0191 1.0000 Uani .
C6 C 0.0640(2) 0.68827(6) 0.08843(7) 0.0190 1.0000 Uani .
Cl11 Cl 0.24659(6) 0.578233(16) -0.000845(16) 0.0263 1.0000 Uani .
O12 O -0.1728(2) 0.65101(5) -0.11667(5) 0.0255 1.0000 Uani .
O13 O -0.52347(19) 0.76304(4) -0.09277(5) 0.0237 1.0000 Uani .
Cl14 Cl -0.54319(6) 0.851984(15) 0.052621(17) 0.0259 1.0000 Uani .
O15 O -0.13037(18) 0.78064(5) 0.16849(5) 0.0239 1.0000 Uani .
O16 O 0.2372(2) 0.67269(5) 0.14624(5) 0.0249 1.0000 Uani .
C21 C 0.4606(3) 0.48571(7) 0.17383(7) 0.0253 1.0000 Uani .
N22 N 0.5082(2) 0.55284(5) 0.19346(6) 0.0234 1.0000 Uani .
C23 C 0.7169(3) 0.55484(6) 0.25649(7) 0.0207 1.0000 Uani .
C24 C 0.8394(3) 0.61108(7) 0.29999(8) 0.0264 1.0000 Uani .
C25 C 1.0398(3) 0.59370(7) 0.36098(8) 0.0319 1.0000 Uani .
C26 C 1.1175(3) 0.52281(8) 0.37760(8) 0.0326 1.0000 Uani .
C27 C 0.9985(3) 0.46702(7) 0.33408(8) 0.0275 1.0000 Uani .
C28 C 0.7942(3) 0.48460(6) 0.27305(7) 0.0217 1.0000 Uani .
N29 N 0.6288(2) 0.44333(5) 0.21934(6) 0.0243 1.0000 Uani .
O30 O 0.38457(18) 0.79599(4) 0.26555(5) 0.0225 1.0000 Uani .
H211 H 0.3226 0.4705 0.1343 0.0295 1.0000 Uiso R
H241 H 0.7883 0.6587 0.2873 0.0322 1.0000 Uiso R
H251 H 1.1248 0.6307 0.3919 0.0388 1.0000 Uiso R
H261 H 1.2557 0.5136 0.4193 0.0400 1.0000 Uiso R
H271 H 1.0553 0.4200 0.3442 0.0335 1.0000 Uiso R
H302 H 0.5310 0.7933 0.2360 0.0356 1.0000 Uiso R
H221 H 0.4146 0.5892 0.1718 0.0302 1.0000 Uiso R
H131 H -0.5180 0.7370 -0.1329 0.0385 1.0000 Uiso R
H301 H 0.2444 0.7782 0.2406 0.0353 1.0000 Uiso R
H291 H 0.6283 0.3973 0.2177 0.0312 1.0000 Uiso R

loop_
_atom_site_aniso_label
_atom_site_aniso_U_11
_atom_site_aniso_U_22
_atom_site_aniso_U_33
_atom_site_aniso_U_23
_atom_site_aniso_U_13
_atom_site_aniso_U_12
C1 0.0205(5) 0.0183(5) 0.0197(5) -0.0006(4) -0.0014(4) 0.0005(4)
C2 0.0206(5) 0.0198(5) 0.0177(5) -0.0007(4) -0.0012(4) -0.0044(4)
C3 0.0197(5) 0.0193(5) 0.0182(5) 0.0025(4) -0.0035(4) -0.0037(4)
C4 0.0199(5) 0.0183(5) 0.0204(5) -0.0007(4) -0.0032(4) 0.0003(4)
C5 0.0189(5) 0.0195(5) 0.0187(5) -0.0013(4) -0.0027(4) -0.0041(4)
C6 0.0196(5) 0.0186(5) 0.0187(5) 0.0017(4) -0.0026(4) -0.0027(4)
Cl11 0.03020(16) 0.02450(15) 0.02413(15) -0.00348(10) -0.00229(11) 0.00689(11)
O12 0.0301(5) 0.0282(4) 0.0180(4) -0.0043(3) -0.0047(3) 0.0008(3)
O13 0.0297(4) 0.0235(4) 0.0175(4) -0.0011(3) -0.0082(3) 0.0018(3)
Cl14 0.02808(16) 0.02311(15) 0.02614(15) -0.00438(10) -0.00735(11) 0.00604(10)
O15 0.0246(4) 0.0276(4) 0.0192(4) -0.0056(3) -0.0056(3) 0.0014(3)
O16 0.0299(4) 0.0237(4) 0.0205(4) -0.0006(3) -0.0092(3) 0.0034(3)
C21 0.0279(6) 0.0251(6) 0.0227(6) -0.0031(5) -0.0016(5) -0.0008(5)
N22 0.0265(5) 0.0210(5) 0.0223(5) 0.0002(4) -0.0039(4) 0.0035(4)
C23 0.0209(5) 0.0206(5) 0.0205(5) 0.0010(4) 0.0000(4) 0.0021(4)
C24 0.0307(6) 0.0197(6) 0.0288(6) -0.0011(5) -0.0009(5) -0.0002(5)
C25 0.0335(7) 0.0306(7) 0.0311(7) -0.0043(5) -0.0060(5) -0.0060(5)
C26 0.0284(6) 0.0386(7) 0.0303(7) 0.0056(6) -0.0090(5) -0.0009(5)
C27 0.0266(6) 0.0250(6) 0.0309(6) 0.0070(5) -0.0014(5) 0.0038(5)
C28 0.0226(5) 0.0194(5) 0.0231(6) 0.0005(4) 0.0020(4) 0.0000(4)
N29 0.0290(5) 0.0175(5) 0.0262(5) -0.0019(4) 0.0006(4) -0.0002(4)
O30 0.0237(4) 0.0257(4) 0.0177(4) -0.0030(3) -0.0059(3) -0.0018(3)

loop_
_atom_type_symbol
_atom_type_scat_dispersion_real
_atom_type_scat_dispersion_imag
_atom_type_scat_Cromer_Mann_a1
_atom_type_scat_Cromer_Mann_b1
_atom_type_scat_Cromer_Mann_a2
_atom_type_scat_Cromer_Mann_b2
_atom_type_scat_Cromer_Mann_a3
_atom_type_scat_Cromer_Mann_b3
_atom_type_scat_Cromer_Mann_a4
_atom_type_scat_Cromer_Mann_b4
_atom_type_scat_Cromer_Mann_c
_atom_type_scat_source
C 0.0181 0.0091 2.3100 20.8439 1.0200 10.2075 1.5886 0.5687 0.8650 51.6512 0.2156 'International Tables Vol C 4.2.6.8 and 6.1.1.4'
H 0.0000 0.0000 0.4930 10.5109 0.3229 26.1257 0.1402 3.1424 0.0408 57.7998 0.0030 'International Tables Vol C 4.2.6.8 and 6.1.1.4'
N 0.0311 0.0180 12.2126 0.0057 3.1322 9.8933 2.0125 28.9975 1.1663 0.5826 -11.5290 'International Tables Vol C 4.2.6.8 and 6.1.1.4'
O 0.0492 0.0322 3.0485 13.2771 2.2868 5.7011 1.5463 0.3239 0.8670 32.9089 0.2508 'International Tables Vol C 4.2.6.8 and 6.1.1.4'
Cl 0.3639 0.7018 11.4604 0.0104 7.1964 1.1662 6.2556 18.5194 1.6455 47.7784 -9.5574 'International Tables Vol C 4.2.6.8 and 6.1.1.4'

loop_
_geom_angle_atom_site_label_1
_geom_angle_atom_site_label_2
_geom_angle_atom_site_label_3
_geom_angle
_geom_angle_publ_flag
C2 C1 C6 123.70(10) yes
C2 C1 Cl11 117.41(9) yes
C6 C1 Cl11 118.84(9) yes
C1 C2 C3 117.33(10) yes
C1 C2 O12 126.22(11) yes
C3 C2 O12 116.45(10) yes
C2 C3 C4 121.48(10) yes
C2 C3 O13 117.18(10) yes
C4 C3 O13 121.34(11) yes
C3 C4 C5 120.68(10) yes
C3 C4 Cl14 121.07(9) yes
C5 C4 Cl14 118.19(8) yes
C4 C5 C6 119.34(10) yes
C4 C5 O15 122.83(11) yes
C6 C5 O15 117.83(10) yes
C5 C6 C1 117.22(10) yes
C5 C6 O16 115.46(10) yes
C1 C6 O16 127.32(11) yes
C3 O13 H131 113.2 no
N22 C21 N29 110.47(11) yes
N22 C21 H211 124.5 no
N29 C21 H211 125.0 no
C21 N22 C23 108.30(10) yes
C21 N22 H221 125.0 no
C23 N22 H221 126.6 no
N22 C23 C24 131.65(11) yes
N22 C23 C28 106.45(10) yes
C24 C23 C28 121.89(11) yes
C23 C24 C25 116.40(11) yes
C23 C24 H241 121.0 no
C25 C24 H241 122.6 no
C24 C25 C26 121.63(12) yes
C24 C25 H251 118.3 no
C26 C25 H251 120.1 no
C25 C26 C27 122.08(12) yes
C25 C26 H261 118.6 no
C27 C26 H261 119.3 no
C26 C27 C28 116.23(12) yes
C26 C27 H271 121.8 no
C28 C27 H271 121.9 no
C23 C28 C27 121.78(11) yes
C23 C28 N29 106.18(10) yes
C27 C28 N29 132.03(11) yes
C28 N29 C21 108.58(10) yes
C28 N29 H291 125.6 no
C21 N29 H291 125.7 no
H302 O30 H301 106.4 no

loop_
_geom_bond_atom_site_label_1
_geom_bond_atom_site_label_2
_geom_bond_distance
_geom_bond_publ_flag
C1 C2 1.4155(15) yes
C1 C6 1.3859(16) yes
C1 Cl11 1.7345(12) yes
C2 C3 1.5175(16) yes
C2 O12 1.2358(14) yes
C3 C4 1.3526(16) yes
C3 O13 1.3141(13) yes
C4 C5 1.4403(15) yes
C4 Cl14 1.7271(11) yes
C5 C6 1.5344(16) yes
C5 O15 1.2304(14) yes
C6 O16 1.2569(14) yes
O13 H131 0.831 no
C21 N22 1.3235(16) yes
C21 N29 1.3243(16) yes
C21 H211 0.938 no
N22 C23 1.3897(15) yes
N22 H221 0.877 no
C23 C24 1.3898(17) yes
C23 C28 1.3948(16) yes
C24 C25 1.3791(18) yes
C24 H241 0.949 no
C25 C26 1.407(2) yes
C25 H251 0.942 no
C26 C27 1.3775(19) yes
C26 H261 0.936 no
C27 C28 1.3915(17) yes
C27 H271 0.937 no
C28 N29 1.3871(15) yes
N29 H291 0.869 no
O30 H302 0.832 no
O30 H301 0.817 no

loop_
_geom_hbond_atom_site_label_D
_geom_hbond_atom_site_label_H
_geom_hbond_atom_site_label_A
_geom_hbond_site_symmetry_A
_geom_hbond_angle_DHA
_geom_hbond_distance_DH
_geom_hbond_distance_HA
_geom_hbond_distance_DA
_geom_hbond_publ_flag
C21 H211 O12 2_565 123.75(4) 0.938 2.403 3.0261(17) yes
C25 H251 O13 3_765 150.97(4) 0.942 2.559 3.4139(17) yes
O30 H302 O15 1_655 176.33(4) 0.832 1.928 2.7590(17) yes
N22 H221 O16 . 168.55(4) 0.877 1.810 2.6751(17) yes
O13 H131 O30 3_464 157.90(4) 0.831 1.844 2.6324(17) yes
O30 H301 O15 . 154.40(3) 0.817 2.042 2.8015(17) yes
O30 H301 O16 . 129.47(3) 0.817 2.535 3.1188(17) yes
N29 H291 O30 4_645 169.70(4) 0.869 1.931 2.7902(17) yes
